data_7009237
loop_
_publ_author_name
'Baggio, Ricardo'
'Garland, Maria T.'
'Moreno, Yanko'
'Pe\~na, Octavio'
'Perec, Mireille'
'Spodine, Evgenia'

_publ_section_title
;
 Synthesis, structure and magnetic properties of the
 2,2'-oxydiacetato-bridged Cu(II)--Ln(III) complexes
 [{Cu3Ln2(oda)6(H2O)6}&#x00B7;12H2O]n (Ln&#x2005;=&#x2005;Y, Gd, Eu,
 Nd, Pr)
;
_journal_issue 13
_journal_name_full 'Journal of the Chemical Society, Dalton Transactions'
_journal_page_first 2061
_journal_paper_doi 10.1039/a909544f
_journal_year 2000
_chemical_formula_sum 'C24 H60 Cu3 Eu2 O48'
_chemical_formula_weight 1611.26
_chemical_name_systematic
; 
 Europium Copper Oxydiacetate
;
_space_group_IT_number 192
_symmetry_cell_setting hexagonal
_symmetry_space_group_name_Hall '-P 6 2c'
_symmetry_space_group_name_H-M 'P 6/m c c'
_atom_sites_solution_hydrogens geom
_atom_sites_solution_primary direct
_atom_sites_solution_secondary difmap
_audit_creation_method SHELXL-97
_cell_angle_alpha 90.00
_cell_angle_beta 90.00
_cell_angle_gamma 120.00
_cell_formula_units_Z 2
_cell_length_a 14.872(1)
_cell_length_b 14.872(1)
_cell_length_c 15.019(2)
_cell_measurement_reflns_used 30
_cell_measurement_temperature 293(2)
_cell_measurement_theta_max 15
_cell_measurement_theta_min 7.5
_cell_volume 2876.8(5)
_computing_cell_refinement 'Siemens XSCANS'
_computing_data_collection 'Siemens XSCANS'
_computing_data_reduction 'Siemens SHELXTL'
_computing_molecular_graphics 'Siemens SHELXTL'
_computing_publication_material 'Siemens SHELXTL'
_computing_structure_refinement 'SHELXL-97 (Sheldrick, 1997)'
_computing_structure_solution 'SHELXS-97 (Sheldrick, 1990)'
_diffrn_ambient_temperature 293(2)
_diffrn_measured_fraction_theta_full 1.000
_diffrn_measured_fraction_theta_max 1.000
_diffrn_measurement_method '\w scans'
_diffrn_radiation_monochromator graphite
_diffrn_radiation_source 'fine-focus sealed tube'
_diffrn_radiation_type MoK\a
_diffrn_radiation_wavelength 0.71073
_diffrn_reflns_av_R_equivalents 0.026
_diffrn_reflns_av_sigmaI/netI 0.019
_diffrn_reflns_limit_h_max 0
_diffrn_reflns_limit_h_min -17
_diffrn_reflns_limit_k_max 17
_diffrn_reflns_limit_k_min 0
_diffrn_reflns_limit_l_max 17
_diffrn_reflns_limit_l_min 0
_diffrn_reflns_number 3327
_diffrn_reflns_theta_full 25.06
_diffrn_reflns_theta_max 25.06
_diffrn_reflns_theta_min 1.58
_diffrn_standards_decay_% <2
_diffrn_standards_interval_count 98
_diffrn_standards_number 2
_exptl_absorpt_coefficient_mu 3.352
_exptl_absorpt_correction_T_max 0.29
_exptl_absorpt_correction_T_min 0.18
_exptl_absorpt_correction_type psi-scan
_exptl_absorpt_process_details 'XEMP in SHELXTL/PC, Sheldrick, 1991'
_exptl_crystal_colour blue
_exptl_crystal_density_diffrn 1.860
_exptl_crystal_density_method 'not measured'
_exptl_crystal_description polyhedra
_exptl_crystal_F_000 1602
_exptl_crystal_size_max 0.25
_exptl_crystal_size_mid 0.20
_exptl_crystal_size_min 0.15
_refine_diff_density_max 0.967
_refine_diff_density_min -1.272
_refine_diff_density_rms 0.160
_refine_ls_extinction_method none
_refine_ls_goodness_of_fit_ref 0.988
_refine_ls_hydrogen_treatment mixed
_refine_ls_matrix_type full
_refine_ls_number_parameters 70
_refine_ls_number_reflns 896
_refine_ls_number_restraints 0
_refine_ls_restrained_S_all 0.988
_refine_ls_R_factor_all 0.042
_refine_ls_R_factor_gt 0.035
_refine_ls_shift/su_max <0.01
_refine_ls_shift/su_mean <0.01
_refine_ls_structure_factor_coef Fsqd
_refine_ls_weighting_details 'w=1/[\s^2^(Fo^2^)+(0.067P)^2^+13.29P] where P=(Fo^2^+2Fc^2^)/3'
_refine_ls_weighting_scheme calc
_refine_ls_wR_factor_gt 0.100
_refine_ls_wR_factor_ref 0.106
_reflns_number_gt 730
_reflns_number_total 896
_reflns_threshold_expression >2sigma(I)
_cod_data_source_file a909544f.txt
_cod_data_source_block EuCuODA
_cod_depositor_comments
;
The following automatic conversions were performed:
'_symmetry_cell_setting' value 'Hexagonal' changed to 'hexagonal'
according to '/home/saulius/struct/CIF-dictionaries/cif_core.dic'
dictionary named 'cif_core.dic' version 2.4.1 from 2010-06-29.

Automatic conversion script
Id: cif_fix_enum 1527 2010-12-29 10:47:43Z saulius 

The following automatic conversions were performed:

'_refine_ls_weighting_scheme' value 'calc
w=1/[\s^2^(Fo^2^)+(0.067P)^2^+13.29P] where P=(Fo^2^+2Fc^2^)/3' was
changed to 'calc'. New tag '_refine_ls_weighting_details' was
created. The value of the new tag was set to
'w=1/[\s^2^(Fo^2^)+(0.067P)^2^+13.29P] where P=(Fo^2^+2Fc^2^)/3'.

Automatic conversion script
Id: cif_fix_values 3143 2015-03-26 13:38:13Z robertas 
;
_cod_original_cell_volume 2876.6(5)
_cod_original_sg_symbol_H-M P6/mcc
_cod_database_code 7009237

loop_
_symmetry_equiv_pos_as_xyz
'x, y, z'
'-y, x-y, z'
'-x+y, -x, z'
'-x, -y, z'
'y, -x+y, z'
'x-y, x, z'
'-y, -x, z+1/2'
'-x+y, y, z+1/2'
'x, x-y, z+1/2'
'y, x, z+1/2'
'x-y, -y, z+1/2'
'-x, -x+y, z+1/2'
'-x, -y, -z'
'y, -x+y, -z'
'x-y, x, -z'
'x, y, -z'
'-y, x-y, -z'
'-x+y, -x, -z'
'y, x, -z-1/2'
'x-y, -y, -z-1/2'
'-x, -x+y, -z-1/2'
'-y, -x, -z-1/2'
'-x+y, y, -z-1/2'
'x, x-y, -z-1/2'

loop_
_atom_site_label
_atom_site_type_symbol
_atom_site_fract_x
_atom_site_fract_y
_atom_site_fract_z
_atom_site_U_iso_or_equiv
_atom_site_adp_type
_atom_site_occupancy
_atom_site_calc_flag
_atom_site_refinement_flags
_atom_site_disorder_assembly
_atom_site_disorder_group
Eu Eu 0.6667 0.3333 0.2500 0.0197(3) Uani 1 d S . .
Cu Cu 1.0000 0.5000 0.5000 0.0230(4) Uani 1 d S . .
O1 O 0.8060(3) 0.4196(3) 0.3572(3) 0.0315(9) Uani 1 d . . .
O2 O 0.9491(3) 0.5571(3) 0.4091(3) 0.0413(10) Uani 1 d . . .
O3 O 0.76342(19) 0.5268(4) 0.2500 0.0285(11) Uani 1 d S . .
C1 C 0.8701(4) 0.5145(4) 0.3603(4) 0.0284(12) Uani 1 d . . .
C2 C 0.8518(5) 0.5861(5) 0.3022(5) 0.0491(18) Uani 1 d . . .
H2A H 0.8419 0.6341 0.3389 0.059 Uiso 1 calc R . .
H2B H 0.9116 0.6260 0.2642 0.059 Uiso 1 calc R . .
O1W O 0.4793(5) 0.3217(5) 0.0000 0.0458(16) Uani 1 d S . .
H1W H 0.540(5) 0.361(6) 0.046(5) 0.07(2) Uiso 1 d . . .
O2WA O 0.256(3) 0.192(3) 0.0000 0.13(1) Uiso 0.40 d SP . .
O2WB O 0.849(3) 0.834(3) 0.320(3) 0.13(1) Uiso 0.24 d P . .

loop_
_atom_site_aniso_label
_atom_site_aniso_U_11
_atom_site_aniso_U_22
_atom_site_aniso_U_33
_atom_site_aniso_U_23
_atom_site_aniso_U_13
_atom_site_aniso_U_12
Eu 0.0198(3) 0.0198(3) 0.0193(4) 0.000 0.000 0.00992(15)
Cu 0.0181(6) 0.0320(7) 0.0208(6) 0.000 0.000 0.0140(6)
O1 0.032(2) 0.027(2) 0.0323(19) 0.0015(16) -0.0090(18) 0.0129(16)
O2 0.032(2) 0.033(2) 0.050(2) 0.002(2) -0.022(2) 0.0095(18)
O3 0.0272(19) 0.024(3) 0.033(3) 0.000 -0.013(2) 0.0119(13)
C1 0.025(3) 0.028(3) 0.031(3) 0.001(3) -0.004(2) 0.012(2)
C2 0.038(3) 0.031(3) 0.063(5) 0.003(3) -0.031(3) 0.006(3)
O1W 0.042(4) 0.057(4) 0.041(3) 0.000 0.000 0.026(3)

loop_
_atom_type_symbol
_atom_type_description
_atom_type_scat_dispersion_real
_atom_type_scat_dispersion_imag
_atom_type_scat_source
C C 0.0033 0.0016 'International Tables Vol C Tables 4.2.6.8 and 6.1.1.4'
H H 0.0000 0.0000 'International Tables Vol C Tables 4.2.6.8 and 6.1.1.4'
O O 0.0106 0.0060 'International Tables Vol C Tables 4.2.6.8 and 6.1.1.4'
Cu Cu 0.3201 1.2651 'International Tables Vol C Tables 4.2.6.8 and 6.1.1.4'
Eu Eu -0.1578 3.6682 'International Tables Vol C Tables 4.2.6.8 and 6.1.1.4'

loop_
_geom_angle_atom_site_label_1
_geom_angle_atom_site_label_2
_geom_angle_atom_site_label_3
_geom_angle
_geom_angle_site_symmetry_1
_geom_angle_site_symmetry_3
_geom_angle_publ_flag
O1 Eu O1 125.42(17) 24_556 3_665 ?
O1 Eu O1 84.50(19) 24_556 . ?
O1 Eu O1 80.65(14) 3_665 . ?
O1 Eu O1 80.65(14) 24_556 22_666 ?
O1 Eu O1 84.50(19) 3_665 22_666 ?
O1 Eu O1 147.27(17) . 22_666 ?
O1 Eu O1 80.65(14) 24_556 23_656 ?
O1 Eu O1 147.27(17) 3_665 23_656 ?
O1 Eu O1 125.42(17) . 23_656 ?
O1 Eu O1 80.65(14) 22_666 23_656 ?
O1 Eu O1 147.27(17) 24_556 2_655 ?
O1 Eu O1 80.65(14) 3_665 2_655 ?
O1 Eu O1 80.65(14) . 2_655 ?
O1 Eu O1 125.42(17) 22_666 2_655 ?
O1 Eu O1 84.50(19) 23_656 2_655 ?
O1 Eu O3 62.71(8) 24_556 3_665 ?
O1 Eu O3 62.71(8) 3_665 3_665 ?
O1 Eu O3 73.63(9) . 3_665 ?
O1 Eu O3 73.63(9) 22_666 3_665 ?
O1 Eu O3 137.75(9) 23_656 3_665 ?
O1 Eu O3 137.75(9) 2_655 3_665 ?
O1 Eu O3 137.75(9) 24_556 2_655 ?
O1 Eu O3 73.63(9) 3_665 2_655 ?
O1 Eu O3 137.75(9) . 2_655 ?
O1 Eu O3 62.71(8) 22_666 2_655 ?
O1 Eu O3 73.63(9) 23_656 2_655 ?
O1 Eu O3 62.71(8) 2_655 2_655 ?
O3 Eu O3 120.0 3_665 2_655 ?
O1 Eu O3 73.63(9) 24_556 . ?
O1 Eu O3 137.75(9) 3_665 . ?
O1 Eu O3 62.71(8) . . ?
O1 Eu O3 137.75(9) 22_666 . ?
O1 Eu O3 62.71(8) 23_656 . ?
O1 Eu O3 73.63(9) 2_655 . ?
O3 Eu O3 120.000(1) 3_665 . ?
O3 Eu O3 120.0 2_655 . ?
O2 Cu O2 88.9(3) . 16_556 ?
O2 Cu O2 91.1(3) . 4_765 ?
O2 Cu O2 180.0 16_556 4_765 ?
O2 Cu O2 180.0 . 13_766 ?
O2 Cu O2 91.1(3) 16_556 13_766 ?
O2 Cu O2 88.9(3) 4_765 13_766 ?
O2 Cu O1W 84.30(16) . 20_666 ?
O2 Cu O1W 84.30(16) 16_556 20_666 ?
O2 Cu O1W 95.70(16) 4_765 20_666 ?
O2 Cu O1W 95.70(16) 13_766 20_666 ?
O2 Cu O1W 95.70(16) . 8_655 ?
O2 Cu O1W 95.70(16) 16_556 8_655 ?
O2 Cu O1W 84.30(16) 4_765 8_655 ?
O2 Cu O1W 84.30(16) 13_766 8_655 ?
O1W Cu O1W 180.0 20_666 8_655 ?
C1 O1 Eu 126.2(3) . . ?
C1 O2 Cu 131.1(4) . . ?
C2 O3 C2 114.0(6) . 23_656 ?
C2 O3 Eu 123.0(3) . . ?
C2 O3 Eu 123.0(3) 23_656 . ?
O1 C1 O2 125.9(5) . . ?
O1 C1 C2 118.2(5) . . ?
O2 C1 C2 115.9(5) . . ?
O3 C2 C1 109.0(5) . . ?

loop_
_geom_bond_atom_site_label_1
_geom_bond_atom_site_label_2
_geom_bond_distance
_geom_bond_site_symmetry_2
_geom_bond_publ_flag
Eu O1 2.424(4) 24_556 ?
Eu O1 2.424(4) 3_665 ?
Eu O1 2.424(4) . ?
Eu O1 2.424(4) 22_666 ?
Eu O1 2.424(4) 23_656 ?
Eu O1 2.424(4) 2_655 ?
Eu O3 2.492(5) 3_665 ?
Eu O3 2.492(5) 2_655 ?
Eu O3 2.492(5) . ?
Cu O2 1.951(4) . ?
Cu O2 1.951(4) 16_556 ?
Cu O2 1.951(4) 4_765 ?
Cu O2 1.951(4) 13_766 ?
Cu O1W 2.512(7) 20_666 ?
Cu O1W 2.512(7) 8_655 ?
O1 C1 1.248(6) . ?
O2 C1 1.254(6) . ?
O3 C2 1.401(6) . ?
O3 C2 1.401(6) 23_656 ?
C1 C2 1.502(8) . ?
O1W Cu 2.512(7) 8_654 ?

loop_
_geom_torsion_atom_site_label_1
_geom_torsion_atom_site_label_2
_geom_torsion_atom_site_label_3
_geom_torsion_atom_site_label_4
_geom_torsion
_geom_torsion_site_symmetry_1
_geom_torsion_site_symmetry_2
_geom_torsion_site_symmetry_3
_geom_torsion_site_symmetry_4
_geom_torsion_publ_flag
O1 Eu O1 C1 65.6(4) 24_556 . . . ?
O1 Eu O1 C1 -167.1(4) 3_665 . . . ?
O1 Eu O1 C1 128.7(5) 22_666 . . . ?
O1 Eu O1 C1 -8.9(4) 23_656 . . . ?
O1 Eu O1 C1 -85.2(5) 2_655 . . . ?
O3 Eu O1 C1 128.7(5) 3_665 . . . ?
O3 Eu O1 C1 -114.4(4) 2_655 . . . ?
O3 Eu O1 C1 -8.9(4) . . . . ?
O2 Cu O2 C1 -103.2(5) 16_556 . . . ?
O2 Cu O2 C1 76.8(5) 4_765 . . . ?
O2 Cu O2 C1 -35(100) 13_766 . . . ?
O1W Cu O2 C1 172.4(6) 20_666 . . . ?
O1W Cu O2 C1 -7.6(6) 8_655 . . . ?
O1 Eu O3 C2 -85.7(4) 24_556 . . . ?
O1 Eu O3 C2 39.4(4) 3_665 . . . ?
O1 Eu O3 C2 6.5(4) . . . . ?
O1 Eu O3 C2 -140.6(4) 22_666 . . . ?
O1 Eu O3 C2 -173.5(4) 23_656 . . . ?
O1 Eu O3 C2 94.3(4) 2_655 . . . ?
O3 Eu O3 C2 -41.9(4) 3_665 . . . ?
O3 Eu O3 C2 138.1(4) 2_655 . . . ?
O1 Eu O3 C2 94.3(4) 24_556 . . 23_656 ?
O1 Eu O3 C2 -140.6(4) 3_665 . . 23_656 ?
O1 Eu O3 C2 -173.5(4) . . . 23_656 ?
O1 Eu O3 C2 39.4(4) 22_666 . . 23_656 ?
O1 Eu O3 C2 6.5(4) 23_656 . . 23_656 ?
O1 Eu O3 C2 -85.7(4) 2_655 . . 23_656 ?
O3 Eu O3 C2 138.1(4) 3_665 . . 23_656 ?
O3 Eu O3 C2 -41.9(4) 2_655 . . 23_656 ?
Eu O1 C1 O2 -171.1(4) . . . . ?
Eu O1 C1 C2 10.1(8) . . . . ?
Cu O2 C1 O1 -3.5(9) . . . . ?
Cu O2 C1 C2 175.4(4) . . . . ?
C2 O3 C2 C1 175.5(7) 23_656 . . . ?
Eu O3 C2 C1 -4.5(7) . . . . ?
O1 C1 C2 O3 -3.1(8) . . . . ?
O2 C1 C2 O3 178.0(5) . . . . ?
